data_7226349
loop_
_publ_author_name
'Capon, Patrick K.'
'Burgun, Alexandre'
'Coghlan, Campbell J.'
'Crees, Rachel S.'
'Doonan, Christian J.'
'Sumby, Christopher J.'

_publ_section_title
;
 Hydrogen adsorption in azolium and metalated N-heterocyclic carbene
 containing MOFs
;
_journal_issue 37
_journal_name_full CrystEngComm
_journal_page_first 7003
_journal_paper_doi 10.1039/C6CE01549B
_journal_volume 18
_journal_year 2016
_chemical_formula_sum 'C75.5 H69.5 Co3 N12.5 O28.5'
_chemical_formula_weight 1784.72
_space_group_crystal_system monoclinic
_space_group_IT_number 15
_space_group_name_Hall '-C 2yc'
_space_group_name_H-M_alt 'C 1 2/c 1'
_symmetry_space_group_name_Hall '-C 2yc'
_symmetry_space_group_name_H-M 'C 1 2/c 1'
_atom_sites_solution_hydrogens mixed
_audit_creation_method SHELXL-2014/6
_audit_update_record
;
2016-08-15 deposited with the CCDC.
2016-08-23 downloaded from the CCDC.
;
_cell_angle_alpha 90
_cell_angle_beta 95.37(3)
_cell_angle_gamma 90
_cell_formula_units_Z 4
_cell_length_a 23.128(5)
_cell_length_b 14.043(3)
_cell_length_c 23.412(5)
_cell_measurement_reflns_used 9394
_cell_measurement_temperature 100(2)
_cell_measurement_theta_max 23.31
_cell_measurement_theta_min 0.76
_cell_volume 7571(3)
_computing_cell_refinement 'XDS (Kabsch, 1993)'
_computing_data_collection 'BluIce (McPhillips, 2002)'
_computing_data_reduction 'XDS (Kabsch, 1993)'
_computing_structure_refinement 'SHELXL-2014/6 (Sheldrick, 2014)'
_computing_structure_solution 'ShelXS (Sheldrick, 2008)'
_diffrn_ambient_temperature 100(2)
_diffrn_measured_fraction_theta_full 0.998
_diffrn_measured_fraction_theta_max 0.994
_diffrn_measurement_device_type 'ADSC Quantum 210r'
_diffrn_measurement_method 'Phi Scan'
_diffrn_radiation_type Synchrotron
_diffrn_radiation_wavelength 0.7108
_diffrn_reflns_av_R_equivalents 0.0245
_diffrn_reflns_av_unetI/netI 0.0129
_diffrn_reflns_Laue_measured_fraction_full 0.998
_diffrn_reflns_Laue_measured_fraction_max 0.994
_diffrn_reflns_limit_h_max 30
_diffrn_reflns_limit_h_min -30
_diffrn_reflns_limit_k_max 18
_diffrn_reflns_limit_k_min -18
_diffrn_reflns_limit_l_max 30
_diffrn_reflns_limit_l_min -30
_diffrn_reflns_number 62700
_diffrn_reflns_point_group_measured_fraction_full 0.998
_diffrn_reflns_point_group_measured_fraction_max 0.994
_diffrn_reflns_theta_full 27.000
_diffrn_reflns_theta_max 27.923
_diffrn_reflns_theta_min 1.699
_diffrn_source 'MX1 Beamline Australian Synchrotron'
_exptl_absorpt_coefficient_mu 0.746
_exptl_absorpt_correction_type multi-scan
_exptl_absorpt_process_details 'XDS (Kabsch, 1993)'
_exptl_crystal_colour 'pale pink'
_exptl_crystal_density_diffrn 1.566
_exptl_crystal_description 'thin rod'
_exptl_crystal_F_000 3676
_exptl_crystal_size_max 0.280
_exptl_crystal_size_mid 0.140
_exptl_crystal_size_min 0.100
_exptl_transmission_factor_max 0.929
_exptl_transmission_factor_min 0.818
_platon_squeeze_details
;
In order to subtract the contribution from the disordered 
solvent molecules, the SQUEEZE command was applied, which 
gave a new HKL file. The number of located electrons is 
412, is included in the formula, formula weight, calculated 
density, and F(000). These residual electron density 
were assigned to approx 10 DMF molecules per unit cell. 
This value calculated based upon electrons analysis. 
(One DMF molecules would give 40 e). 
;
_refine_diff_density_max 0.864
_refine_diff_density_min -0.807
_refine_diff_density_rms 0.081
_refine_ls_extinction_method none
_refine_ls_goodness_of_fit_ref 1.048
_refine_ls_hydrogen_treatment mixed
_refine_ls_matrix_type full
_refine_ls_number_parameters 500
_refine_ls_number_reflns 9027
_refine_ls_number_restraints 2
_refine_ls_restrained_S_all 1.047
_refine_ls_R_factor_all 0.0483
_refine_ls_R_factor_gt 0.0453
_refine_ls_shift/su_max 0.002
_refine_ls_shift/su_mean 0.000
_refine_ls_structure_factor_coef Fsqd
_refine_ls_weighting_details 'w=1/[\s^2^(Fo^2^)+(0.0590P)^2^+21.1187P] where P=(Fo^2^+2Fc^2^)/3'
_refine_ls_weighting_scheme calc
_refine_ls_wR_factor_gt 0.1181
_refine_ls_wR_factor_ref 0.1199
_reflns_Friedel_coverage 0.000
_reflns_number_gt 8310
_reflns_number_total 9027
_reflns_threshold_expression 'I > 2\s(I)'
_cod_data_source_file c6ce01549b2.cif
_cod_data_source_block 3Co
_cod_depositor_comments
;
The following automatic conversions were performed:

'_exptl_absorpt_correction_type' value 'Multi-Scan' changed to
'multi-scan' according to
/usr/data/users/saulius/crontab/automatic-downloads/rss-feeds/RSC/lib/dictionaries/cif_core.dic
dictionary named 'cif_core.dic' version 2.4.2 from 2011-04-26.

Automatic conversion script
Id: cif_fix_values 4268 2015-11-12 08:31:59Z antanas 

 Adding full bibliography for 7226345--7226349.cif.
;
_cod_original_formula_sum 'C75.50 H69.50 Co3 N12.50 O28.50'
_cod_database_code 7226349
_shelx_space_group_comment
;
The symmetry employed for this shelxl refinement is uniquely defined
by the following loop, which should always be used as a source of
symmetry information in preference to the above space-group names.
They are only intended as comments.
;
_shelx_estimated_absorpt_t_min 0.818
_shelx_estimated_absorpt_t_max 0.929
_shelxl_version_number 2014/6

loop_
_space_group_symop_operation_xyz
'x, y, z'
'-x, y, -z+1/2'
'x+1/2, y+1/2, z'
'-x+1/2, y+1/2, -z+1/2'
'-x, -y, -z'
'x, -y, z-1/2'
'-x+1/2, -y+1/2, -z'
'x+1/2, -y+1/2, z-1/2'

loop_
_atom_site_label
_atom_site_type_symbol
_atom_site_fract_x
_atom_site_fract_y
_atom_site_fract_z
_atom_site_U_iso_or_equiv
_atom_site_adp_type
_atom_site_occupancy
_atom_site_site_symmetry_order
_atom_site_calc_flag
_atom_site_refinement_flags_posn
_atom_site_refinement_flags_adp
_atom_site_refinement_flags_occupancy
Co1 Co 0.7500 0.7500 0.5000 0.01619(9) Uani 1 2 d S . P
Co2 Co 0.77263(2) 0.49991(2) 0.51507(2) 0.01746(8) Uani 1 1 d . . .
O12 O 0.80350(6) 0.63941(10) 0.53006(6) 0.0204(3) Uani 1 1 d D . .
H12A H 0.8127(16) 0.634(3) 0.5689(16) 0.054(10) Uiso 1 1 d . . .
H12B H 0.8370(12) 0.635(3) 0.5103(16) 0.071(12) Uiso 1 1 d D . .
O8 O 0.69274(6) 0.52773(10) 0.54502(6) 0.0213(3) Uani 1 1 d . . .
O2 O 0.73873(7) 0.52942(10) 0.43105(6) 0.0229(3) Uani 1 1 d . . .
O13 O 0.74776(7) 0.36027(11) 0.50167(7) 0.0249(3) Uani 1 1 d D . .
H13A H 0.7499(17) 0.334(3) 0.4705(18) 0.067(12) Uiso 1 1 d . . .
H13B H 0.7182(15) 0.335(3) 0.5219(17) 0.085(14) Uiso 1 1 d D . .
O3 O 0.69632(7) 0.03939(11) 0.39856(6) 0.0269(3) Uani 1 1 d . . .
O9 O 0.64609(7) 0.03752(10) 0.51475(7) 0.0247(3) Uani 1 1 d . . .
O1 O 0.74135(9) 0.68861(11) 0.42048(6) 0.0355(4) Uani 1 1 d . . .
O4 O 0.67119(7) -0.10486(11) 0.36281(7) 0.0251(3) Uani 1 1 d . . .
O7 O 0.67613(7) 0.68158(11) 0.52315(8) 0.0321(4) Uani 1 1 d . . .
O10 O 0.61404(8) -0.11014(11) 0.52985(8) 0.0344(4) Uani 1 1 d . . .
O21 O 0.72518(9) 0.20753(14) 0.60658(8) 0.0397(4) Uani 1 1 d . . .
O22 O 0.65484(8) 0.28182(13) 0.55402(8) 0.0371(4) Uani 1 1 d . . .
N2 N 0.67509(11) 0.25413(13) 0.22123(8) 0.0319(5) Uani 1 1 d . . .
N6 N 0.48412(8) 0.24744(13) 0.58340(11) 0.0329(5) Uani 1 1 d . . .
N1 N 0.69032(11) 0.40566(14) 0.23112(8) 0.0336(5) Uani 1 1 d . . .
N10 N 0.67436(10) 0.23747(15) 0.59985(9) 0.0327(4) Uani 1 1 d . . .
C32 C 0.55704(9) 0.01758(15) 0.55679(9) 0.0214(4) Uani 1 1 d . . .
C20 C 0.66148(9) 0.60071(14) 0.53866(9) 0.0214(4) Uani 1 1 d . . .
C21 C 0.59906(10) 0.59096(15) 0.55204(11) 0.0280(5) Uani 1 1 d . . .
C1 C 0.73264(10) 0.60515(15) 0.40267(8) 0.0232(4) Uani 1 1 d . . .
C36 C 0.61007(9) -0.02066(15) 0.53170(9) 0.0226(4) Uani 1 1 d . . .
C12 C 0.67645(11) 0.12102(15) 0.28853(9) 0.0266(4) Uani 1 1 d . . .
H12 H 0.6927 0.1614 0.3184 0.032 Uiso 1 1 calc R U .
N5 N 0.49425(9) 0.40067(14) 0.58123(12) 0.0383(5) Uani 1 1 d . . .
C33 C 0.51906(10) -0.04548(15) 0.57968(10) 0.0256(4) Uani 1 1 d . . .
H33 H 0.5263 -0.1120 0.5785 0.031 Uiso 1 1 calc R U .
C31 C 0.54569(9) 0.11491(15) 0.55711(9) 0.0233(4) Uani 1 1 d . . .
H31 H 0.5707 0.1584 0.5405 0.028 Uiso 1 1 calc R U .
O20 O 0.63851(11) 0.2231(2) 0.63616(9) 0.0599(6) Uani 1 1 d . . .
C30 C 0.49725(9) 0.14742(15) 0.58210(11) 0.0269(4) Uani 1 1 d . . .
C17 C 0.67877(9) -0.01689(15) 0.35846(9) 0.0226(4) Uani 1 1 d . . .
C13 C 0.66535(11) 0.02566(16) 0.29922(9) 0.0284(5) Uani 1 1 d . . .
C22 C 0.57687(10) 0.50115(15) 0.56220(11) 0.0290(5) Uani 1 1 d . . .
H22 H 0.6008 0.4462 0.5615 0.035 Uiso 1 1 calc R U .
C3 C 0.71444(12) 0.50690(16) 0.31369(9) 0.0302(5) Uani 1 1 d . . .
H3 H 0.7287 0.4527 0.3348 0.036 Uiso 1 1 calc R U .
C2 C 0.71340(11) 0.59522(16) 0.33971(9) 0.0291(5) Uani 1 1 d . . .
C9 C 0.68551(12) 0.29018(17) 0.16794(9) 0.0321(5) Uani 1 1 d . . .
H9 H 0.6860 0.2548 0.1334 0.038 Uiso 1 1 calc R U .
C11 C 0.66336(12) 0.15602(16) 0.23338(9) 0.0305(5) Uani 1 1 d . . .
C4 C 0.69435(14) 0.49867(16) 0.25640(10) 0.0352(6) Uani 1 1 d . . .
C10 C 0.69478(12) 0.38421(17) 0.17409(9) 0.0323(5) Uani 1 1 d . . .
H10 H 0.7029 0.4277 0.1448 0.039 Uiso 1 1 calc R U .
C7 C 0.69491(13) 0.67504(17) 0.30761(10) 0.0362(6) Uani 1 1 d . . .
H7 H 0.6938 0.7356 0.3255 0.043 Uiso 1 1 calc R U .
C34 C 0.47083(11) -0.01217(17) 0.60424(13) 0.0348(5) Uani 1 1 d . . .
H34 H 0.4451 -0.0559 0.6198 0.042 Uiso 1 1 calc R U .
C27 C 0.52191(10) 0.31769(16) 0.57741(13) 0.0350(6) Uani 1 1 d . . .
H27 H 0.5617 0.3100 0.5715 0.042 Uiso 1 1 calc R U .
C8 C 0.67801(13) 0.32620(17) 0.25895(9) 0.0345(5) Uani 1 1 d . . .
H8 H 0.6723 0.3216 0.2985 0.041 Uiso 1 1 calc R U .
C26 C 0.56376(12) 0.67136(17) 0.55292(14) 0.0396(6) Uani 1 1 d . . .
H26 H 0.5791 0.7326 0.5461 0.048 Uiso 1 1 calc R U .
C35 C 0.45983(10) 0.08498(17) 0.60622(13) 0.0349(5) Uani 1 1 d . . .
H35 H 0.4273 0.1083 0.6238 0.042 Uiso 1 1 calc R U .
C23 C 0.51907(11) 0.49309(16) 0.57347(15) 0.0393(6) Uani 1 1 d . . .
C16 C 0.63993(15) 0.09842(18) 0.18872(10) 0.0426(7) Uani 1 1 d . . .
H16 H 0.6307 0.1240 0.1514 0.051 Uiso 1 1 calc R U .
C5 C 0.67664(15) 0.57681(18) 0.22337(11) 0.0450(7) Uani 1 1 d . . .
H5 H 0.6638 0.5697 0.1839 0.054 Uiso 1 1 calc R U .
C14 C 0.64307(14) -0.03317(18) 0.25456(11) 0.0429(7) Uani 1 1 d . . .
H14 H 0.6365 -0.0987 0.2617 0.052 Uiso 1 1 calc R U .
C28 C 0.43061(11) 0.28723(19) 0.59128(15) 0.0437(7) Uani 1 1 d . . .
H28 H 0.3958 0.2535 0.5963 0.052 Uiso 1 1 calc R U .
C6 C 0.67802(16) 0.66573(18) 0.24917(11) 0.0464(7) Uani 1 1 d . . .
H6 H 0.6674 0.7206 0.2269 0.056 Uiso 1 1 calc R U .
C25 C 0.50597(13) 0.66150(19) 0.56380(17) 0.0508(8) Uani 1 1 d . . .
H25 H 0.4818 0.7162 0.5639 0.061 Uiso 1 1 calc R U .
C29 C 0.43694(11) 0.38275(18) 0.59059(16) 0.0462(7) Uani 1 1 d . . .
H29 H 0.4078 0.4288 0.5955 0.055 Uiso 1 1 calc R U .
C15 C 0.63035(18) 0.00327(19) 0.19967(12) 0.0533(9) Uani 1 1 d . . .
H15 H 0.6150 -0.0374 0.1695 0.064 Uiso 1 1 calc R U .
C24 C 0.48326(12) 0.57256(19) 0.57445(18) 0.0530(9) Uani 1 1 d . . .
H24 H 0.4439 0.5660 0.5823 0.064 Uiso 1 1 calc R U .

loop_
_atom_site_aniso_label
_atom_site_aniso_U_11
_atom_site_aniso_U_22
_atom_site_aniso_U_33
_atom_site_aniso_U_23
_atom_site_aniso_U_13
_atom_site_aniso_U_12
Co1 0.02571(19) 0.01000(16) 0.01280(16) 0.00065(12) 0.00149(13) -0.00452(13)
Co2 0.02346(14) 0.01106(13) 0.01784(14) 0.00174(9) 0.00183(10) -0.00328(9)
O12 0.0272(7) 0.0133(6) 0.0206(7) 0.0018(5) 0.0013(5) -0.0035(5)
O8 0.0275(7) 0.0147(6) 0.0225(7) -0.0001(5) 0.0063(5) -0.0026(5)
O2 0.0342(8) 0.0170(7) 0.0170(6) 0.0002(5) 0.0007(6) -0.0027(6)
O13 0.0336(8) 0.0139(7) 0.0281(8) -0.0025(6) 0.0079(6) -0.0063(6)
O3 0.0379(8) 0.0204(7) 0.0208(7) 0.0045(6) -0.0059(6) -0.0082(6)
O9 0.0246(7) 0.0158(7) 0.0342(8) 0.0038(6) 0.0057(6) -0.0024(6)
O1 0.0749(13) 0.0162(7) 0.0144(7) -0.0018(6) -0.0013(7) -0.0031(8)
O4 0.0327(8) 0.0175(7) 0.0244(7) 0.0014(6) -0.0021(6) -0.0004(6)
O7 0.0287(8) 0.0163(7) 0.0526(10) 0.0097(7) 0.0108(7) -0.0031(6)
O10 0.0425(9) 0.0149(7) 0.0489(10) 0.0034(7) 0.0212(8) -0.0017(7)
O21 0.0455(10) 0.0406(10) 0.0321(9) -0.0024(8) -0.0011(8) 0.0037(8)
O22 0.0371(9) 0.0287(9) 0.0467(10) 0.0083(8) 0.0099(8) -0.0025(7)
N2 0.0631(14) 0.0186(9) 0.0144(8) -0.0008(7) 0.0053(8) -0.0002(9)
N6 0.0227(9) 0.0169(9) 0.0603(14) 0.0034(8) 0.0106(9) -0.0031(7)
N1 0.0670(14) 0.0205(9) 0.0129(8) -0.0017(7) 0.0024(8) -0.0024(9)
N10 0.0415(11) 0.0305(10) 0.0272(10) -0.0085(8) 0.0098(8) -0.0059(9)
C32 0.0229(9) 0.0180(9) 0.0227(9) 0.0016(7) -0.0005(7) -0.0040(7)
C20 0.0273(10) 0.0162(9) 0.0216(9) 0.0008(7) 0.0064(7) -0.0040(7)
C21 0.0298(11) 0.0160(9) 0.0400(12) 0.0019(9) 0.0117(9) -0.0033(8)
C1 0.0374(11) 0.0170(9) 0.0157(9) -0.0003(7) 0.0042(8) -0.0015(8)
C36 0.0268(10) 0.0158(9) 0.0255(10) 0.0030(8) 0.0039(8) -0.0026(8)
C12 0.0417(12) 0.0209(10) 0.0167(9) -0.0021(8) 0.0000(8) -0.0021(9)
N5 0.0249(9) 0.0178(9) 0.0745(16) 0.0043(10) 0.0172(10) -0.0008(7)
C33 0.0283(10) 0.0148(9) 0.0340(11) 0.0020(8) 0.0039(8) -0.0049(8)
C31 0.0226(9) 0.0172(9) 0.0298(10) 0.0039(8) 0.0003(8) -0.0054(7)
O20 0.0664(15) 0.0783(17) 0.0371(11) -0.0110(11) 0.0161(10) -0.0204(13)
C30 0.0236(10) 0.0143(9) 0.0429(12) 0.0011(8) 0.0035(9) -0.0036(8)
C17 0.0257(10) 0.0198(9) 0.0216(9) 0.0021(8) -0.0017(7) -0.0021(8)
C13 0.0406(12) 0.0216(10) 0.0216(10) 0.0016(8) -0.0043(9) -0.0023(9)
C22 0.0289(11) 0.0150(10) 0.0443(13) 0.0026(8) 0.0104(9) -0.0007(8)
C3 0.0543(15) 0.0197(10) 0.0164(9) -0.0012(8) 0.0016(9) -0.0005(9)
C2 0.0505(14) 0.0197(10) 0.0166(9) -0.0010(8) 0.0008(9) -0.0015(9)
C9 0.0607(16) 0.0229(11) 0.0130(9) -0.0018(8) 0.0055(9) 0.0016(10)
C11 0.0556(15) 0.0180(10) 0.0174(9) -0.0006(8) 0.0013(9) -0.0009(9)
C4 0.0675(18) 0.0194(11) 0.0179(10) -0.0032(8) 0.0001(10) -0.0025(10)
C10 0.0602(15) 0.0237(11) 0.0132(9) -0.0002(8) 0.0050(9) -0.0010(10)
C7 0.0666(17) 0.0170(10) 0.0231(11) -0.0028(8) -0.0064(11) 0.0018(10)
C34 0.0328(12) 0.0194(10) 0.0545(16) 0.0051(10) 0.0153(11) -0.0064(9)
C27 0.0258(11) 0.0160(10) 0.0650(17) 0.0038(10) 0.0140(11) -0.0021(8)
C8 0.0684(17) 0.0213(11) 0.0142(9) -0.0010(8) 0.0054(10) -0.0017(11)
C26 0.0391(13) 0.0152(10) 0.0669(18) 0.0051(11) 0.0180(12) -0.0005(9)
C35 0.0274(11) 0.0213(11) 0.0579(16) 0.0025(10) 0.0149(10) -0.0045(9)
C23 0.0306(12) 0.0161(10) 0.074(2) 0.0047(11) 0.0197(12) -0.0014(9)
C16 0.081(2) 0.0238(12) 0.0199(11) -0.0007(9) -0.0125(12) -0.0016(12)
C5 0.087(2) 0.0257(12) 0.0191(10) -0.0004(9) -0.0103(12) -0.0007(13)
C14 0.075(2) 0.0195(11) 0.0298(12) 0.0018(9) -0.0185(12) -0.0088(12)
C28 0.0224(11) 0.0246(12) 0.086(2) 0.0044(13) 0.0135(12) -0.0017(9)
C6 0.091(2) 0.0208(11) 0.0245(12) 0.0024(9) -0.0123(13) 0.0049(13)
C25 0.0413(15) 0.0198(12) 0.095(3) 0.0017(13) 0.0270(15) 0.0034(10)
C29 0.0252(12) 0.0237(12) 0.092(2) 0.0060(13) 0.0196(13) -0.0004(9)
C15 0.102(3) 0.0241(13) 0.0277(13) -0.0005(10) -0.0248(15) -0.0100(14)
C24 0.0339(13) 0.0204(12) 0.109(3) 0.0050(14) 0.0305(16) 0.0021(10)

loop_
_atom_type_symbol
_atom_type_description
_atom_type_scat_dispersion_real
_atom_type_scat_dispersion_imag
_atom_type_scat_source
C C 0.0033 0.0016 'International Tables Vol C Tables 4.2.6.8 and 6.1.1.4'
H H 0.0000 0.0000 'International Tables Vol C Tables 4.2.6.8 and 6.1.1.4'
N N 0.0061 0.0033 'International Tables Vol C Tables 4.2.6.8 and 6.1.1.4'
O O 0.0106 0.0060 'International Tables Vol C Tables 4.2.6.8 and 6.1.1.4'
Co Co 0.3490 0.9720 'International Tables Vol C Tables 4.2.6.8 and 6.1.1.4'

loop_
_geom_angle_atom_site_label_1
_geom_angle_atom_site_label_2
_geom_angle_atom_site_label_3
_geom_angle
_geom_angle_site_symmetry_1
_geom_angle_site_symmetry_3
O1 Co1 O1 180.00(4) . 7_666
O1 Co1 O12 89.86(7) . .
O1 Co1 O12 90.14(7) 7_666 .
O1 Co1 O12 90.14(7) . 7_666
O1 Co1 O12 89.86(7) 7_666 7_666
O12 Co1 O12 180.0 . 7_666
O1 Co1 O7 91.71(8) . .
O1 Co1 O7 88.29(8) 7_666 .
O12 Co1 O7 92.55(6) . .
O12 Co1 O7 87.45(6) 7_666 .
O1 Co1 O7 88.29(8) . 7_666
O1 Co1 O7 91.71(8) 7_666 7_666
O12 Co1 O7 87.46(6) . 7_666
O12 Co1 O7 92.55(6) 7_666 7_666
O7 Co1 O7 180.00(7) . 7_666
O13 Co2 O8 89.19(6) . .
O13 Co2 O2 88.32(6) . .
O8 Co2 O2 90.76(6) . .
O13 Co2 O12 176.33(6) . .
O8 Co2 O12 93.86(6) . .
O2 Co2 O12 93.67(6) . .
O13 Co2 O9 87.57(6) . 7_656
O8 Co2 O9 176.56(6) . 7_656
O2 Co2 O9 90.30(7) . 7_656
O12 Co2 O9 89.33(6) . 7_656
O13 Co2 O3 87.87(6) . 7_656
O8 Co2 O3 87.72(7) . 7_656
O2 Co2 O3 175.91(6) . 7_656
O12 Co2 O3 90.22(6) . 7_656
O9 Co2 O3 91.00(7) 7_656 7_656
Co1 O12 Co2 117.38(7) . .
Co1 O12 H12A 119(2) . .
Co2 O12 H12A 97(2) . .
Co1 O12 H12B 112(2) . .
Co2 O12 H12B 98(2) . .
H12A O12 H12B 111(3) . .
C20 O8 Co2 129.45(13) . .
C1 O2 Co2 132.84(14) . .
Co2 O13 H13A 122(3) . .
Co2 O13 H13B 119(3) . .
H13A O13 H13B 112(4) . .
C17 O3 Co2 126.34(14) . 7_656
C36 O9 Co2 125.02(14) . 7_656
C1 O1 Co1 134.10(14) . .
C20 O7 Co1 138.51(15) . .
C8 N2 C9 108.33(19) . .
C8 N2 C11 126.28(19) . .
C9 N2 C11 125.39(18) . .
C27 N6 C28 108.5(2) . .
C27 N6 C30 125.3(2) . .
C28 N6 C30 126.13(19) . .
C8 N1 C10 109.13(19) . .
C8 N1 C4 124.62(19) . .
C10 N1 C4 126.1(2) . .
O21 N10 O20 122.3(2) . .
O21 N10 O22 121.5(2) . .
O20 N10 O22 116.1(2) . .
C33 C32 C31 119.8(2) . .
C33 C32 C36 119.33(19) . .
C31 C32 C36 120.84(18) . .
O7 C20 O8 127.5(2) . .
O7 C20 C21 115.65(19) . .
O8 C20 C21 116.88(18) . .
C22 C21 C26 120.4(2) . .
C22 C21 C20 119.5(2) . .
C26 C21 C20 120.1(2) . .
O1 C1 O2 127.56(19) . .
O1 C1 C2 115.82(18) . .
O2 C1 C2 116.61(18) . .
O9 C36 O10 125.7(2) . .
O9 C36 C32 118.60(18) . .
O10 C36 C32 115.65(18) . .
C11 C12 C13 118.7(2) . .
C11 C12 H12 120.6 . .
C13 C12 H12 120.6 . .
C27 N5 C29 108.8(2) . .
C27 N5 C23 125.4(2) . .
C29 N5 C23 125.6(2) . .
C34 C33 C32 120.5(2) . .
C34 C33 H33 119.7 . .
C32 C33 H33 119.7 . .
C30 C31 C32 119.02(19) . .
C30 C31 H31 120.5 . .
C32 C31 H31 120.5 . .
C31 C30 C35 121.4(2) . .
C31 C30 N6 120.69(19) . .
C35 C30 N6 117.9(2) . .
O4 C17 O3 126.4(2) . .
O4 C17 C13 116.42(19) . .
O3 C17 C13 117.19(19) . .
C12 C13 C14 119.8(2) . .
C12 C13 C17 121.27(19) . .
C14 C13 C17 118.9(2) . .
C23 C22 C21 118.9(2) . .
C23 C22 H22 120.6 . .
C21 C22 H22 120.6 . .
C4 C3 C2 119.0(2) . .
C4 C3 H3 120.5 . .
C2 C3 H3 120.5 . .
C3 C2 C7 120.0(2) . .
C3 C2 C1 119.9(2) . .
C7 C2 C1 120.0(2) . .
C10 C9 N2 107.54(19) . .
C10 C9 H9 126.2 . .
N2 C9 H9 126.2 . .
C12 C11 C16 121.9(2) . .
C12 C11 N2 119.6(2) . .
C16 C11 N2 118.4(2) . .
C5 C4 C3 122.1(2) . .
C5 C4 N1 119.2(2) . .
C3 C4 N1 118.7(2) . .
C9 C10 N1 107.0(2) . .
C9 C10 H10 126.5 . .
N1 C10 H10 126.5 . .
C6 C7 C2 119.8(2) . .
C6 C7 H7 120.1 . .
C2 C7 H7 120.1 . .
C33 C34 C35 120.2(2) . .
C33 C34 H34 119.9 . .
C35 C34 H34 119.9 . .
N6 C27 N5 108.4(2) . .
N6 C27 H27 125.8 . .
N5 C27 H27 125.8 . .
N1 C8 N2 108.00(19) . .
N1 C8 H8 126.0 . .
N2 C8 H8 126.0 . .
C25 C26 C21 119.7(2) . .
C25 C26 H26 120.1 . .
C21 C26 H26 120.1 . .
C30 C35 C34 118.9(2) . .
C30 C35 H35 120.5 . .
C34 C35 H35 120.5 . .
C22 C23 C24 121.5(2) . .
C22 C23 N5 120.0(2) . .
C24 C23 N5 118.5(2) . .
C15 C16 C11 118.7(2) . .
C15 C16 H16 120.6 . .
C11 C16 H16 120.6 . .
C4 C5 C6 118.5(2) . .
C4 C5 H5 120.7 . .
C6 C5 H5 120.7 . .
C15 C14 C13 120.5(2) . .
C15 C14 H14 119.8 . .
C13 C14 H14 119.8 . .
C29 C28 N6 107.5(2) . .
C29 C28 H28 126.3 . .
N6 C28 H28 126.3 . .
C5 C6 C7 120.4(2) . .
C5 C6 H6 119.8 . .
C7 C6 H6 119.8 . .
C24 C25 C26 120.6(2) . .
C24 C25 H25 119.7 . .
C26 C25 H25 119.7 . .
C28 C29 N5 106.8(2) . .
C28 C29 H29 126.6 . .
N5 C29 H29 126.6 . .
C16 C15 C14 120.3(2) . .
C16 C15 H15 119.9 . .
C14 C15 H15 119.9 . .
C25 C24 C23 118.9(2) . .
C25 C24 H24 120.5 . .
C23 C24 H24 120.5 . .

loop_
_geom_bond_atom_site_label_1
_geom_bond_atom_site_label_2
_geom_bond_distance
_geom_bond_site_symmetry_2
Co1 O1 2.0444(16) .
Co1 O1 2.0444(16) 7_666
Co1 O12 2.0676(15) .
Co1 O12 2.0676(15) 7_666
Co1 O7 2.0758(16) .
Co1 O7 2.0759(16) 7_666
Co2 O13 2.0594(16) .
Co2 O8 2.0738(16) .
Co2 O2 2.0897(15) .
Co2 O12 2.1032(15) .
Co2 O9 2.1315(16) 7_656
Co2 O3 2.1535(16) 7_656
O12 H12A 0.92(4) .
O12 H12B 0.942(19) .
O8 C20 1.255(3) .
O2 C1 1.255(3) .
O13 H13A 0.83(4) .
O13 H13B 0.937(19) .
O3 C17 1.265(3) .
O3 Co2 2.1535(16) 7_656
O9 C36 1.257(3) .
O9 Co2 2.1315(16) 7_656
O1 C1 1.254(3) .
O4 C17 1.253(3) .
O7 C20 1.249(2) .
O10 C36 1.261(3) .
O21 N10 1.244(3) .
O22 N10 1.285(3) .
N2 C8 1.341(3) .
N2 C9 1.388(3) .
N2 C11 1.438(3) .
N6 C27 1.334(3) .
N6 C28 1.386(3) .
N6 C30 1.438(3) .
N1 C8 1.336(3) .
N1 C10 1.382(3) .
N1 C4 1.433(3) .
N10 O20 1.258(3) .
C32 C33 1.390(3) .
C32 C31 1.392(3) .
C32 C36 1.508(3) .
C20 C21 1.512(3) .
C21 C22 1.391(3) .
C21 C26 1.395(3) .
C1 C2 1.506(3) .
C12 C11 1.388(3) .
C12 C13 1.391(3) .
C12 H12 0.9500 .
N5 C27 1.336(3) .
N5 C29 1.387(3) .
N5 C23 1.438(3) .
C33 C34 1.384(3) .
C33 H33 0.9500 .
C31 C30 1.389(3) .
C31 H31 0.9500 .
C30 C35 1.389(3) .
C17 C13 1.515(3) .
C13 C14 1.393(3) .
C22 C23 1.391(3) .
C22 H22 0.9500 .
C3 C4 1.382(3) .
C3 C2 1.383(3) .
C3 H3 0.9500 .
C2 C7 1.394(3) .
C9 C10 1.343(3) .
C9 H9 0.9500 .
C11 C16 1.391(3) .
C4 C5 1.382(3) .
C10 H10 0.9500 .
C7 C6 1.393(3) .
C7 H7 0.9500 .
C34 C35 1.389(3) .
C34 H34 0.9500 .
C27 H27 0.9500 .
C8 H8 0.9500 .
C26 C25 1.391(4) .
C26 H26 0.9500 .
C35 H35 0.9500 .
C23 C24 1.391(3) .
C16 C15 1.382(4) .
C16 H16 0.9500 .
C5 C6 1.386(4) .
C5 H5 0.9500 .
C14 C15 1.389(4) .
C14 H14 0.9500 .
C28 C29 1.350(4) .
C28 H28 0.9500 .
C6 H6 0.9500 .
C25 C24 1.387(4) .
C25 H25 0.9500 .
C29 H29 0.9500 .
C15 H15 0.9500 .
C24 H24 0.9500 .

loop_
_geom_torsion_atom_site_label_1
_geom_torsion_atom_site_label_2
_geom_torsion_atom_site_label_3
_geom_torsion_atom_site_label_4
_geom_torsion
_geom_torsion_site_symmetry_1
Co1 O7 C20 O8 -0.5(4) .
Co1 O7 C20 C21 178.51(17) .
Co2 O8 C20 O7 -16.4(3) .
Co2 O8 C20 C21 164.58(15) .
O7 C20 C21 C22 171.5(2) .
O8 C20 C21 C22 -9.4(3) .
O7 C20 C21 C26 -7.1(3) .
O8 C20 C21 C26 172.0(2) .
Co1 O1 C1 O2 -16.6(4) .
Co1 O1 C1 C2 164.24(18) .
Co2 O2 C1 O1 -7.3(4) .
Co2 O2 C1 C2 171.85(15) .
Co2 O9 C36 O10 -5.6(3) 7_656
Co2 O9 C36 C32 174.25(13) 7_656
C33 C32 C36 O9 -175.2(2) .
C31 C32 C36 O9 5.0(3) .
C33 C32 C36 O10 4.7(3) .
C31 C32 C36 O10 -175.1(2) .
C31 C32 C33 C34 -1.8(3) .
C36 C32 C33 C34 178.4(2) .
C33 C32 C31 C30 2.0(3) .
C36 C32 C31 C30 -178.2(2) .
C32 C31 C30 C35 -0.5(4) .
C32 C31 C30 N6 179.9(2) .
C27 N6 C30 C31 -20.1(4) .
C28 N6 C30 C31 160.2(3) .
C27 N6 C30 C35 160.2(3) .
C28 N6 C30 C35 -19.4(4) .
Co2 O3 C17 O4 7.0(3) 7_656
Co2 O3 C17 C13 -173.16(15) 7_656
C11 C12 C13 C14 1.8(4) .
C11 C12 C13 C17 179.9(2) .
O4 C17 C13 C12 -175.0(2) .
O3 C17 C13 C12 5.2(3) .
O4 C17 C13 C14 3.1(4) .
O3 C17 C13 C14 -176.7(2) .
C26 C21 C22 C23 -0.3(4) .
C20 C21 C22 C23 -178.9(2) .
C4 C3 C2 C7 -3.0(4) .
C4 C3 C2 C1 177.4(2) .
O1 C1 C2 C3 166.5(2) .
O2 C1 C2 C3 -12.8(3) .
O1 C1 C2 C7 -13.1(4) .
O2 C1 C2 C7 167.6(2) .
C8 N2 C9 C10 0.1(3) .
C11 N2 C9 C10 -179.7(3) .
C13 C12 C11 C16 -0.4(4) .
C13 C12 C11 N2 -179.3(2) .
C8 N2 C11 C12 -25.7(4) .
C9 N2 C11 C12 154.1(3) .
C8 N2 C11 C16 155.4(3) .
C9 N2 C11 C16 -24.8(4) .
C2 C3 C4 C5 4.1(5) .
C2 C3 C4 N1 -174.1(3) .
C8 N1 C4 C5 -145.6(3) .
C10 N1 C4 C5 30.0(5) .
C8 N1 C4 C3 32.6(4) .
C10 N1 C4 C3 -151.7(3) .
N2 C9 C10 N1 0.3(3) .
C8 N1 C10 C9 -0.6(3) .
C4 N1 C10 C9 -176.8(3) .
C3 C2 C7 C6 -0.6(4) .
C1 C2 C7 C6 179.0(3) .
C32 C33 C34 C35 0.1(4) .
C28 N6 C27 N5 0.0(4) .
C30 N6 C27 N5 -179.7(3) .
C29 N5 C27 N6 0.6(4) .
C23 N5 C27 N6 -176.0(3) .
C10 N1 C8 N2 0.7(3) .
C4 N1 C8 N2 177.0(3) .
C9 N2 C8 N1 -0.5(3) .
C11 N2 C8 N1 179.4(3) .
C22 C21 C26 C25 -0.2(5) .
C20 C21 C26 C25 178.3(3) .
C31 C30 C35 C34 -1.2(4) .
N6 C30 C35 C34 178.5(3) .
C33 C34 C35 C30 1.4(4) .
C21 C22 C23 C24 0.3(5) .
C21 C22 C23 N5 176.9(3) .
C27 N5 C23 C22 -1.5(5) .
C29 N5 C23 C22 -177.6(3) .
C27 N5 C23 C24 175.1(3) .
C29 N5 C23 C24 -0.9(5) .
C12 C11 C16 C15 -1.0(5) .
N2 C11 C16 C15 177.9(3) .
C3 C4 C5 C6 -1.4(5) .
N1 C4 C5 C6 176.8(3) .
C12 C13 C14 C15 -1.7(5) .
C17 C13 C14 C15 -179.9(3) .
C27 N6 C28 C29 -0.7(4) .
C30 N6 C28 C29 179.1(3) .
C4 C5 C6 C7 -2.3(5) .
C2 C7 C6 C5 3.3(5) .
C21 C26 C25 C24 0.7(5) .
N6 C28 C29 N5 1.0(4) .
C27 N5 C29 C28 -1.1(4) .
C23 N5 C29 C28 175.5(3) .
C11 C16 C15 C14 1.1(6) .
C13 C14 C15 C16 0.3(6) .
C26 C25 C24 C23 -0.7(6) .
C22 C23 C24 C25 0.1(6) .
N5 C23 C24 C25 -176.4(3) .

loop_
_platon_squeeze_void_nr
_platon_squeeze_void_average_x
_platon_squeeze_void_average_y
_platon_squeeze_void_average_z
_platon_squeeze_void_volume
_platon_squeeze_void_count_electrons
_platon_squeeze_void_content
1 0.000 -0.073 0.250 400 103 ' '
2 0.000 0.066 0.750 400 103 ' '
3 0.500 0.079 0.250 400 103 ' '
4 0.500 -0.106 0.750 400 103 ' '
